data_2238076
loop_
_publ_author_name
'McLauchlan, Craig C.'
'Kissel, Daniel S.'
'Arnold, William R.'
'Herlinger, Albert W.'

_publ_section_title
;
 {2,2'-[<i>N</i>,<i>N</i>'-Bis(pyridin-2-ylmethyl)propane-1,3-diyldi(nitrilo)]diacetato}cobalt(III)
 hexafluoridophosphate acetonitrile 0.064-solvate
;
_journal_coeditor_code WM2736
_journal_issue 5
_journal_name_full 'Acta Crystallographica Section E'
_journal_page_first m296
_journal_page_last m297
_journal_paper_doi 10.1107/S1600536813011136
_journal_volume 69
_journal_year 2013
_chemical_formula_iupac '[Co (C19 H22 N4 O4)] P F6, 0.064C2 H3 N'
_chemical_formula_moiety 'C19 H22 Co N4 O4 +, F6 P -, 0.064(C2 H3 N)'
_chemical_formula_sum 'C19.13 H22.19 Co F6 N4.06 O4 P'
_chemical_formula_weight 576.80
_chemical_name_systematic
;{2,2'-[<i>N</i>,<i>N</i>'-Bis(pyridin-2-ylmethyl)propane-1,3-diyldi(nitrilo)]diacetato}cobalt(III) hexafluoridophosphate
acetonitrile 0.064-solvate
;
_space_group_crystal_system monoclinic
_space_group_IT_number 14
_space_group_name_Hall '-P 2yn'
_space_group_name_H-M_alt 'P 1 21/n 1'
_symmetry_space_group_name_Hall '-P 2yn'
_symmetry_space_group_name_H-M 'P 1 21/n 1'
_atom_sites_solution_hydrogens geom
_atom_sites_solution_primary direct
_atom_sites_solution_secondary difmap
_audit_creation_method SHELXL-97
_cell_angle_alpha 90.00
_cell_angle_beta 112.802(2)
_cell_angle_gamma 90.00
_cell_formula_units_Z 8
_cell_length_a 21.8891(7)
_cell_length_b 10.2350(3)
_cell_length_c 21.9242(7)
_cell_measurement_reflns_used 9929
_cell_measurement_temperature 100.(2)
_cell_measurement_theta_max 31.8685
_cell_measurement_theta_min 2.2304
_cell_volume 4527.9(3)
_computing_cell_refinement 'SAINT (Bruker, 2008)'
_computing_data_collection 'APEX2 (Bruker, 2008)'
_computing_data_reduction 'SAINT (Bruker, 2008)'
_computing_molecular_graphics 'ORTEP-3 for Windows (Farrugia, 2012)'
_computing_publication_material 'enCIFer (Allen <i>et al.</i>, 2004)'
_computing_structure_refinement 'SHELXL97 (Sheldrick, 2008)'
_computing_structure_solution 'SHELXS97 (Sheldrick, 2008)'
_diffrn_ambient_temperature 100(2)
_diffrn_detector_area_resol_mean 8.3333
_diffrn_measured_fraction_theta_full 1.000
_diffrn_measured_fraction_theta_max 1.000
_diffrn_measurement_device_type
;
Bruker APEXII diffractometer equipped with a CCD detector
;
_diffrn_measurement_method '\f and \w'
_diffrn_radiation_monochromator graphite
_diffrn_radiation_source 'fine-focus sealed tube'
_diffrn_radiation_type MoK\a
_diffrn_radiation_wavelength 0.71073
_diffrn_reflns_av_R_equivalents 0.0281
_diffrn_reflns_av_sigmaI/netI 0.0140
_diffrn_reflns_limit_h_max 28
_diffrn_reflns_limit_h_min -28
_diffrn_reflns_limit_k_max 12
_diffrn_reflns_limit_k_min -13
_diffrn_reflns_limit_l_max 27
_diffrn_reflns_limit_l_min -28
_diffrn_reflns_number 98080
_diffrn_reflns_theta_full 25.00
_diffrn_reflns_theta_max 27.48
_diffrn_reflns_theta_min 1.01
_exptl_absorpt_coefficient_mu 0.913
_exptl_absorpt_correction_T_max 0.8706
_exptl_absorpt_correction_T_min 0.6802
_exptl_absorpt_correction_type multi-scan
_exptl_absorpt_process_details '(<i>SADABS</i>; Bruker, 2008)'
_exptl_crystal_colour 'translucent dark red-orange'
_exptl_crystal_density_diffrn 1.692
_exptl_crystal_density_method 'not measured'
_exptl_crystal_description 'cut block'
_exptl_crystal_F_000 2346
_exptl_crystal_size_max 0.46
_exptl_crystal_size_mid 0.23
_exptl_crystal_size_min 0.16
_refine_diff_density_max 0.641
_refine_diff_density_min -0.482
_refine_ls_extinction_method none
_refine_ls_goodness_of_fit_ref 1.283
_refine_ls_hydrogen_treatment constr
_refine_ls_matrix_type full
_refine_ls_number_parameters 645
_refine_ls_number_reflns 10379
_refine_ls_number_restraints 0
_refine_ls_restrained_S_all 1.283
_refine_ls_R_factor_all 0.0267
_refine_ls_R_factor_gt 0.0245
_refine_ls_shift/su_max 0.001
_refine_ls_shift/su_mean 0.000
_refine_ls_structure_factor_coef Fsqd
_refine_ls_weighting_details 'calc w=1/[\s^2^(Fo^2^)+(0.0454P)^2^] where P=(Fo^2^+2Fc^2^)/3'
_refine_ls_weighting_scheme calc
_refine_ls_wR_factor_gt 0.0730
_refine_ls_wR_factor_ref 0.0743
_reflns_number_gt 9851
_reflns_number_total 10379
_reflns_threshold_expression I>2sigma(I)
_cod_data_source_file wm2736.cif
_cod_data_source_block I
_cod_original_cell_volume 4527.9(2)
_cod_database_code 2238076
_cod_database_fobs_code 2238076

loop_
_symmetry_equiv_pos_as_xyz
'x, y, z'
'-x+1/2, y+1/2, -z+1/2'
'-x, -y, -z'
'x-1/2, -y-1/2, z-1/2'

loop_
_atom_site_type_symbol
_atom_site_label
_atom_site_fract_x
_atom_site_fract_y
_atom_site_fract_z
_atom_site_U_iso_or_equiv
_atom_site_adp_type
_atom_site_calc_flag
_atom_site_refinement_flags
_atom_site_occupancy
_atom_site_symmetry_multiplicity
_atom_site_attached_hydrogens
Co Co1 0.680379(10) 0.290022(18) 0.624729(10) 0.00956(5) Uani d . 1 1 0
O O1 0.63681(5) 0.32269(11) 0.53348(5) 0.0132(2) Uani d . 1 1 0
O O2 0.53601(5) 0.35871(10) 0.45664(5) 0.0158(2) Uani d . 1 1 0
O O3 0.72325(5) 0.26154(11) 0.71680(5) 0.0127(2) Uani d . 1 1 0
O O4 0.78066(6) 0.36604(11) 0.81082(5) 0.0202(2) Uani d . 1 1 0
N N1 0.63416(6) 0.12289(12) 0.60754(6) 0.0120(2) Uani d . 1 1 0
N N2 0.60034(6) 0.34784(12) 0.63686(6) 0.0105(2) Uani d . 1 1 0
N N3 0.76133(6) 0.23423(14) 0.61607(7) 0.0152(3) Uani d . 1 1 0
N N4 0.72306(6) 0.46240(12) 0.63882(6) 0.0135(2) Uani d . 1 1 0
C C1 0.63753(8) 0.02776(15) 0.56666(8) 0.0175(3) Uani d . 1 1 0
H H1A 0.6680 0.0363 0.5456 0.021 Uiso calc R 1 1 0
C C2 0.59791(9) -0.08206(16) 0.55439(8) 0.0223(4) Uani d . 1 1 0
H H2A 0.6012 -0.1482 0.5254 0.027 Uiso calc R 1 1 0
C C3 0.55346(8) -0.09469(16) 0.58478(9) 0.0240(4) Uani d . 1 1 0
H H3A 0.5271 -0.1711 0.5783 0.029 Uiso calc R 1 1 0
C C4 0.54785(8) 0.00546(16) 0.62489(9) 0.0200(3) Uani d . 1 1 0
H H4A 0.5169 -0.0004 0.6455 0.024 Uiso calc R 1 1 0
C C5 0.58810(7) 0.11385(14) 0.63437(7) 0.0129(3) Uani d . 1 1 0
C C6 0.58279(7) 0.23440(15) 0.67041(7) 0.0128(3) Uani d . 1 1 0
H H6A 0.6137 0.2296 0.7174 0.015 Uiso calc R 1 1 0
H H6B 0.5371 0.2443 0.6686 0.015 Uiso calc R 1 1 0
C C7 0.54826(7) 0.37022(15) 0.56912(7) 0.0132(3) Uani d . 1 1 0
H H7A 0.5314 0.4607 0.5663 0.016 Uiso calc R 1 1 0
H H7B 0.5107 0.3100 0.5620 0.016 Uiso calc R 1 1 0
C C8 0.57420(7) 0.34900(13) 0.51470(7) 0.0119(3) Uani d . 1 1 0
C C9 0.60885(7) 0.46390(14) 0.68086(7) 0.0138(3) Uani d . 1 1 0
H H9A 0.6416 0.4416 0.7255 0.017 Uiso calc R 1 1 0
H H9B 0.5661 0.4814 0.6850 0.017 Uiso calc R 1 1 0
C C10 0.63131(8) 0.58850(15) 0.65802(8) 0.0184(3) Uani d . 1 1 0
H H10A 0.6557 0.6421 0.6976 0.022 Uiso calc R 1 1 0
H H10B 0.5913 0.6383 0.6306 0.022 Uiso calc R 1 1 0
C C11 0.67509(8) 0.57374(15) 0.61848(8) 0.0161(3) Uani d . 1 1 0
H H11A 0.6461 0.5627 0.5712 0.019 Uiso calc R 1 1 0
H H11B 0.7003 0.6558 0.6225 0.019 Uiso calc R 1 1 0
C C12 0.78860(8) 0.11362(17) 0.62926(8) 0.0201(3) Uani d . 1 1 0
H H12A 0.7654 0.0452 0.6404 0.024 Uiso calc R 1 1 0
C C13 0.84984(9) 0.08817(19) 0.62679(10) 0.0279(4) Uani d . 1 1 0
H H13A 0.8678 0.0024 0.6347 0.033 Uiso calc R 1 1 0
C C14 0.88440(10) 0.1886(2) 0.61265(10) 0.0307(4) Uani d . 1 1 0
H H14A 0.9259 0.1722 0.6098 0.037 Uiso calc R 1 1 0
C C15 0.85800(9) 0.31391(19) 0.60268(9) 0.0245(4) Uani d . 1 1 0
H H15A 0.8821 0.3851 0.5952 0.029 Uiso calc R 1 1 0
C C16 0.79558(8) 0.33316(17) 0.60381(8) 0.0178(3) Uani d . 1 1 0
C C17 0.76100(8) 0.46245(16) 0.59474(8) 0.0177(3) Uani d . 1 1 0
H H17A 0.7937 0.5346 0.6070 0.021 Uiso calc R 1 1 0
H H17B 0.7305 0.4741 0.5480 0.021 Uiso calc R 1 1 0
C C18 0.76896(7) 0.47169(15) 0.71010(7) 0.0154(3) Uani d . 1 1 0
H H18A 0.7620 0.5562 0.7284 0.019 Uiso calc R 1 1 0
H H18B 0.8154 0.4689 0.7135 0.019 Uiso calc R 1 1 0
C C19 0.75738(7) 0.36034(14) 0.75052(8) 0.0137(3) Uani d . 1 1 0
Co Co2 0.127881(10) 0.206242(17) 0.666003(10) 0.00865(5) Uani d . 1 1 0
O O5 0.21806(5) 0.23182(10) 0.72040(5) 0.0121(2) Uani d . 1 1 0
O O6 0.30655(6) 0.12785(11) 0.79108(6) 0.0230(3) Uani d . 1 1 0
O O7 0.03857(5) 0.17621(10) 0.61087(5) 0.0131(2) Uani d . 1 1 0
O O8 -0.02655(5) 0.14861(11) 0.50480(6) 0.0179(2) Uani d . 1 1 0
N N5 0.10676(6) 0.26211(13) 0.74014(6) 0.0140(3) Uani d . 1 1 0
N N6 0.13431(6) 0.03316(12) 0.70686(6) 0.0119(2) Uani d . 1 1 0
N N7 0.11816(6) 0.37471(12) 0.62093(6) 0.0104(2) Uani d . 1 1 0
N N8 0.15295(6) 0.14819(12) 0.59347(6) 0.0099(2) Uani d . 1 1 0
C C20 0.11881(8) 0.38126(16) 0.76838(8) 0.0180(3) Uani d . 1 1 0
H H20A 0.1335 0.4493 0.7479 0.022 Uiso calc R 1 1 0
C C21 0.11032(10) 0.40688(18) 0.82670(9) 0.0265(4) Uani d . 1 1 0
H H21A 0.1180 0.4920 0.8454 0.032 Uiso calc R 1 1 0
C C22 0.09057(12) 0.30666(18) 0.85706(10) 0.0305(4) Uani d . 1 1 0
H H22A 0.0847 0.3223 0.8972 0.037 Uiso calc R 1 1 0
C C23 0.07924(10) 0.18297(18) 0.82882(10) 0.0262(4) Uani d . 1 1 0
H H23A 0.0658 0.1130 0.8492 0.031 Uiso calc R 1 1 0
C C24 0.08809(8) 0.16379(16) 0.76996(8) 0.0179(3) Uani d . 1 1 0
C C25 0.08214(8) 0.03443(15) 0.73538(8) 0.0168(3) Uani d . 1 1 0
H H25A 0.0893 -0.0384 0.7671 0.020 Uiso calc R 1 1 0
H H25B 0.0375 0.0250 0.6998 0.020 Uiso calc R 1 1 0
C C26 0.20196(8) 0.02161(15) 0.76059(7) 0.0153(3) Uani d . 1 1 0
H H26A 0.2220 -0.0626 0.7559 0.018 Uiso calc R 1 1 0
H H26B 0.1981 0.0218 0.8041 0.018 Uiso calc R 1 1 0
C C27 0.24717(8) 0.13318(14) 0.75825(7) 0.0144(3) Uani d . 1 1 0
C C28 0.11960(7) -0.07812(14) 0.65890(7) 0.0138(3) Uani d . 1 1 0
H H28A 0.0746 -0.0659 0.6245 0.017 Uiso calc R 1 1 0
H H28B 0.1193 -0.1602 0.6827 0.017 Uiso calc R 1 1 0
C C29 0.16849(8) -0.09321(15) 0.62498(8) 0.0150(3) Uani d . 1 1 0
H H29A 0.1460 -0.1422 0.5833 0.018 Uiso calc R 1 1 0
H H29B 0.2059 -0.1478 0.6538 0.018 Uiso calc R 1 1 0
C C30 0.19734(7) 0.03175(14) 0.60843(7) 0.0127(3) Uani d . 1 1 0
H H30A 0.2390 0.0532 0.6462 0.015 Uiso calc R 1 1 0
H H30B 0.2088 0.0142 0.5697 0.015 Uiso calc R 1 1 0
C C31 0.07496(7) 0.47038(14) 0.61800(7) 0.0126(3) Uani d . 1 1 0
H H31A 0.0491 0.4633 0.6440 0.015 Uiso calc R 1 1 0
C C32 0.06728(7) 0.57872(15) 0.57810(7) 0.0143(3) Uani d . 1 1 0
H H32A 0.0366 0.6454 0.5769 0.017 Uiso calc R 1 1 0
C C33 0.10461(8) 0.58906(15) 0.54001(8) 0.0165(3) Uani d . 1 1 0
H H33A 0.1008 0.6639 0.5132 0.020 Uiso calc R 1 1 0
C C34 0.14785(8) 0.48846(15) 0.54148(8) 0.0173(3) Uani d . 1 1 0
H H34A 0.1737 0.4931 0.5154 0.021 Uiso calc R 1 1 0
C C35 0.15248(7) 0.38192(14) 0.58144(7) 0.0116(3) Uani d . 1 1 0
C C36 0.19088(7) 0.26107(15) 0.58220(7) 0.0123(3) Uani d . 1 1 0
H H36A 0.2355 0.2658 0.6180 0.015 Uiso calc R 1 1 0
H H36B 0.1960 0.2508 0.5395 0.015 Uiso calc R 1 1 0
C C37 0.08966(7) 0.12739(15) 0.53421(7) 0.0128(3) Uani d . 1 1 0
H H37A 0.0883 0.0364 0.5185 0.015 Uiso calc R 1 1 0
H H37B 0.0889 0.1864 0.4982 0.015 Uiso calc R 1 1 0
C C38 0.02848(7) 0.15290(14) 0.54956(8) 0.0128(3) Uani d . 1 1 0
P P1 0.87051(2) 0.20853(4) 0.09170(2) 0.01435(9) Uani d . 1 1 0
F F1 0.88717(5) 0.15364(11) 0.03144(5) 0.0253(2) Uani d . 1 1 0
F F2 0.92037(5) 0.32889(10) 0.09903(5) 0.0214(2) Uani d . 1 1 0
F F3 0.93125(5) 0.12522(10) 0.14210(5) 0.0245(2) Uani d . 1 1 0
F F4 0.85452(5) 0.26333(12) 0.15215(6) 0.0293(2) Uani d . 1 1 0
F F5 0.81102(5) 0.29279(11) 0.04093(6) 0.0320(3) Uani d . 1 1 0
F F6 0.82114(5) 0.08857(11) 0.08447(6) 0.0309(2) Uani d . 1 1 0
P P2 0.56387(2) 0.20817(4) 0.84196(2) 0.01808(9) Uani d . 1 1 0
F F7 0.56344(7) 0.09114(13) 0.89065(6) 0.0421(3) Uani d . 1 1 0
F F8 0.56504(7) 0.32505(11) 0.79448(6) 0.0385(3) Uani d . 1 1 0
F F9 0.63582(6) 0.24718(17) 0.89367(8) 0.0553(4) Uani d . 1 1 0
F F10 0.59708(7) 0.11130(12) 0.80632(6) 0.0420(3) Uani d . 1 1 0
F F11 0.53192(7) 0.30432(13) 0.87873(6) 0.0408(3) Uani d . 1 1 0
F F12 0.49280(7) 0.16633(14) 0.79232(8) 0.0552(4) Uani d . 1 1 0
C C1S 0.7245(10) 0.1996(18) 0.4578(10) 0.041(5) Uiso d P 0.128(5) 1 0
C C2S 0.7208(12) 0.319(2) 0.4357(12) 0.060(6) Uiso d P 0.128(5) 1 3
N N1S 0.7325(11) 0.094(2) 0.4837(11) 0.069(6) Uiso d P 0.128(5) 1 0

loop_
_atom_site_aniso_label
_atom_site_aniso_U_11
_atom_site_aniso_U_22
_atom_site_aniso_U_33
_atom_site_aniso_U_12
_atom_site_aniso_U_13
_atom_site_aniso_U_23
Co1 0.00947(10) 0.00884(10) 0.01061(10) 0.00142(7) 0.00414(8) 0.00024(7)
O1 0.0143(5) 0.0130(5) 0.0118(5) 0.0028(4) 0.0047(4) 0.0005(4)
O2 0.0184(5) 0.0142(5) 0.0110(5) -0.0002(4) 0.0015(4) -0.0007(4)
O3 0.0124(5) 0.0112(5) 0.0132(5) 0.0005(4) 0.0034(4) 0.0005(4)
O4 0.0236(6) 0.0165(6) 0.0138(5) -0.0006(5) -0.0001(5) 0.0005(4)
N1 0.0135(6) 0.0101(6) 0.0105(6) 0.0026(5) 0.0028(5) 0.0005(4)
N2 0.0104(6) 0.0097(6) 0.0105(6) 0.0011(4) 0.0030(5) -0.0015(4)
N3 0.0139(6) 0.0168(6) 0.0165(7) 0.0033(5) 0.0076(5) 0.0027(5)
N4 0.0122(6) 0.0120(6) 0.0158(6) 0.0009(5) 0.0050(5) 0.0027(5)
C1 0.0214(8) 0.0148(7) 0.0137(7) 0.0055(6) 0.0040(6) -0.0010(6)
C2 0.0243(8) 0.0134(7) 0.0190(8) 0.0043(6) -0.0030(7) -0.0066(6)
C3 0.0158(8) 0.0106(7) 0.0346(10) -0.0009(6) -0.0024(7) -0.0018(7)
C4 0.0138(7) 0.0142(8) 0.0291(9) -0.0003(6) 0.0052(6) 0.0024(6)
C5 0.0111(7) 0.0119(7) 0.0134(7) 0.0018(5) 0.0023(5) 0.0012(5)
C6 0.0126(7) 0.0126(7) 0.0143(7) -0.0001(5) 0.0065(6) 0.0007(6)
C7 0.0110(7) 0.0146(7) 0.0111(7) 0.0028(5) 0.0011(5) -0.0002(5)
C8 0.0156(7) 0.0058(6) 0.0129(7) -0.0006(5) 0.0041(6) -0.0010(5)
C9 0.0149(7) 0.0113(7) 0.0141(7) 0.0021(5) 0.0043(6) -0.0041(5)
C10 0.0185(8) 0.0101(7) 0.0250(8) 0.0019(6) 0.0068(6) -0.0031(6)
C11 0.0176(7) 0.0097(7) 0.0185(8) 0.0019(6) 0.0044(6) 0.0025(5)
C12 0.0199(8) 0.0198(8) 0.0224(8) 0.0078(6) 0.0102(7) 0.0048(6)
C13 0.0245(9) 0.0287(10) 0.0348(10) 0.0135(7) 0.0165(8) 0.0071(8)
C14 0.0183(9) 0.0432(11) 0.0364(11) 0.0094(8) 0.0168(8) 0.0067(9)
C15 0.0192(8) 0.0332(10) 0.0260(9) 0.0016(7) 0.0143(7) 0.0063(7)
C16 0.0159(7) 0.0216(8) 0.0171(8) 0.0004(6) 0.0078(6) 0.0036(6)
C17 0.0179(7) 0.0178(8) 0.0204(8) -0.0022(6) 0.0106(6) 0.0038(6)
C18 0.0128(7) 0.0146(7) 0.0153(7) -0.0015(6) 0.0014(6) -0.0002(6)
C19 0.0098(6) 0.0120(7) 0.0169(7) 0.0021(5) 0.0025(6) 0.0001(5)
Co2 0.00870(10) 0.00702(10) 0.01076(10) 0.00047(6) 0.00437(7) 0.00104(6)
O5 0.0113(5) 0.0097(5) 0.0129(5) 0.0006(4) 0.0019(4) -0.0003(4)
O6 0.0172(6) 0.0159(6) 0.0240(6) 0.0014(4) -0.0050(5) -0.0001(5)
O7 0.0097(5) 0.0122(5) 0.0175(5) -0.0004(4) 0.0052(4) 0.0016(4)
O8 0.0115(5) 0.0128(5) 0.0225(6) 0.0009(4) -0.0011(4) 0.0004(4)
N5 0.0172(6) 0.0109(6) 0.0159(6) 0.0020(5) 0.0087(5) 0.0016(5)
N6 0.0138(6) 0.0087(6) 0.0141(6) 0.0004(5) 0.0063(5) 0.0013(5)
N7 0.0082(5) 0.0096(6) 0.0124(6) -0.0003(4) 0.0030(5) 0.0014(4)
N8 0.0088(5) 0.0090(6) 0.0116(6) 0.0006(4) 0.0038(5) 0.0001(4)
C20 0.0247(8) 0.0125(7) 0.0202(8) 0.0029(6) 0.0124(7) 0.0018(6)
C21 0.0446(11) 0.0164(8) 0.0269(9) 0.0030(7) 0.0230(8) -0.0013(7)
C22 0.0506(13) 0.0233(10) 0.0290(10) 0.0032(8) 0.0278(10) -0.0013(7)
C23 0.0420(11) 0.0176(8) 0.0313(10) 0.0024(7) 0.0277(9) 0.0047(7)
C24 0.0216(8) 0.0140(7) 0.0234(8) 0.0026(6) 0.0146(7) 0.0034(6)
C25 0.0223(8) 0.0115(7) 0.0221(8) 0.0003(6) 0.0145(7) 0.0033(6)
C26 0.0191(7) 0.0105(7) 0.0136(7) 0.0021(6) 0.0033(6) 0.0021(5)
C27 0.0177(7) 0.0097(7) 0.0126(7) 0.0012(5) 0.0026(6) -0.0025(5)
C28 0.0158(7) 0.0080(6) 0.0166(7) -0.0011(5) 0.0051(6) -0.0011(5)
C29 0.0182(7) 0.0092(7) 0.0174(7) 0.0018(5) 0.0068(6) -0.0006(5)
C30 0.0114(7) 0.0102(7) 0.0163(7) 0.0032(5) 0.0051(6) -0.0008(5)
C31 0.0105(6) 0.0117(7) 0.0147(7) 0.0004(5) 0.0039(5) -0.0006(5)
C32 0.0131(7) 0.0112(7) 0.0164(7) 0.0023(5) 0.0032(6) -0.0001(5)
C33 0.0213(8) 0.0116(7) 0.0162(7) 0.0005(6) 0.0069(6) 0.0034(6)
C34 0.0205(8) 0.0149(7) 0.0205(8) 0.0013(6) 0.0122(6) 0.0034(6)
C35 0.0100(6) 0.0114(7) 0.0134(7) -0.0006(5) 0.0045(5) -0.0012(5)
C36 0.0113(7) 0.0108(7) 0.0166(7) -0.0002(5) 0.0074(6) 0.0019(5)
C37 0.0114(7) 0.0131(7) 0.0116(7) -0.0005(5) 0.0020(5) -0.0003(5)
C38 0.0123(7) 0.0055(6) 0.0192(7) -0.0001(5) 0.0045(6) 0.0020(5)
P1 0.01266(19) 0.0157(2) 0.0164(2) -0.00268(14) 0.00746(16) -0.00115(14)
F1 0.0283(5) 0.0311(6) 0.0205(5) -0.0050(4) 0.0138(4) -0.0074(4)
F2 0.0183(5) 0.0168(5) 0.0318(5) -0.0049(4) 0.0125(4) -0.0017(4)
F3 0.0234(5) 0.0265(5) 0.0243(5) 0.0032(4) 0.0100(4) 0.0101(4)
F4 0.0286(6) 0.0389(6) 0.0290(6) -0.0046(5) 0.0206(5) -0.0105(5)
F5 0.0156(5) 0.0417(7) 0.0368(7) 0.0072(4) 0.0082(5) 0.0138(5)
F6 0.0281(6) 0.0280(6) 0.0400(6) -0.0157(5) 0.0171(5) -0.0052(5)
P2 0.0187(2) 0.0220(2) 0.0166(2) 0.00141(15) 0.01012(17) 0.00088(15)
F7 0.0496(8) 0.0452(7) 0.0451(7) 0.0207(6) 0.0332(6) 0.0262(6)
F8 0.0730(9) 0.0196(5) 0.0417(7) 0.0028(6) 0.0428(7) 0.0037(5)
F9 0.0223(6) 0.0543(8) 0.0703(10) 0.0002(6) -0.0028(6) -0.0132(8)
F10 0.0770(9) 0.0252(6) 0.0433(7) 0.0162(6) 0.0447(7) 0.0068(5)
F11 0.0529(8) 0.0519(8) 0.0260(6) 0.0294(6) 0.0246(6) 0.0077(5)
F12 0.0358(7) 0.0416(8) 0.0599(9) -0.0092(6) -0.0123(7) 0.0032(7)

loop_
_atom_type_symbol
_atom_type_description
_atom_type_scat_dispersion_real
_atom_type_scat_dispersion_imag
_atom_type_scat_source
C C 0.0033 0.0016 'International Tables Vol C Tables 4.2.6.8 and 6.1.1.4'
H H 0.0000 0.0000 'International Tables Vol C Tables 4.2.6.8 and 6.1.1.4'
N N 0.0061 0.0033 'International Tables Vol C Tables 4.2.6.8 and 6.1.1.4'
O O 0.0106 0.0060 'International Tables Vol C Tables 4.2.6.8 and 6.1.1.4'
F F 0.0171 0.0103 'International Tables Vol C Tables 4.2.6.8 and 6.1.1.4'
P P 0.1023 0.0942 'International Tables Vol C Tables 4.2.6.8 and 6.1.1.4'
Co Co 0.3494 0.9721 'International Tables Vol C Tables 4.2.6.8 and 6.1.1.4'

loop_
_geom_angle_atom_site_label_1
_geom_angle_atom_site_label_2
_geom_angle_atom_site_label_3
_geom_angle
O1 Co1 O3 178.47(5)
O1 Co1 N3 93.10(5)
O3 Co1 N3 87.98(5)
O1 Co1 N1 86.51(5)
O3 Co1 N1 94.41(5)
N3 Co1 N1 98.52(6)
O1 Co1 N2 88.81(5)
O3 Co1 N2 90.09(5)
N3 Co1 N2 177.94(5)
N1 Co1 N2 82.36(5)
O1 Co1 N4 91.25(5)
O3 Co1 N4 87.79(5)
N3 Co1 N4 83.28(6)
N1 Co1 N4 177.20(5)
N2 Co1 N4 95.91(5)
C8 O1 Co1 114.32(9)
C19 O3 Co1 115.11(10)
C1 N1 C5 118.88(13)
C1 N1 Co1 127.31(11)
C5 N1 Co1 113.23(10)
C9 N2 C7 112.00(11)
C9 N2 C6 106.84(11)
C7 N2 C6 111.28(11)
C9 N2 Co1 115.61(9)
C7 N2 Co1 106.74(9)
C6 N2 Co1 104.15(9)
C16 N3 C12 119.65(14)
C16 N3 Co1 113.47(11)
C12 N3 Co1 126.30(11)
C11 N4 C17 107.94(12)
C11 N4 C18 111.85(12)
C17 N4 C18 110.95(12)
C11 N4 Co1 113.66(9)
C17 N4 Co1 104.33(9)
C18 N4 Co1 107.87(9)
N1 C1 C2 121.78(15)
N1 C1 H1A 119.1
C2 C1 H1A 119.1
C3 C2 C1 119.25(15)
C3 C2 H2A 120.4
C1 C2 H2A 120.4
C2 C3 C4 119.25(15)
C2 C3 H3A 120.4
C4 C3 H3A 120.4
C5 C4 C3 118.74(16)
C5 C4 H4A 120.6
C3 C4 H4A 120.6
N1 C5 C4 121.92(14)
N1 C5 C6 113.41(13)
C4 C5 C6 124.54(14)
C5 C6 N2 107.00(12)
C5 C6 H6A 110.3
N2 C6 H6A 110.3
C5 C6 H6B 110.3
N2 C6 H6B 110.3
H6A C6 H6B 108.6
N2 C7 C8 112.54(12)
N2 C7 H7A 109.1
C8 C7 H7A 109.1
N2 C7 H7B 109.1
C8 C7 H7B 109.1
H7A C7 H7B 107.8
O2 C8 O1 123.87(14)
O2 C8 C7 119.39(13)
O1 C8 C7 116.74(12)
N2 C9 C10 115.42(12)
N2 C9 H9A 108.4
C10 C9 H9A 108.4
N2 C9 H9B 108.4
C10 C9 H9B 108.4
H9A C9 H9B 107.5
C9 C10 C11 117.25(13)
C9 C10 H10A 108.0
C11 C10 H10A 108.0
C9 C10 H10B 108.0
C11 C10 H10B 108.0
H10A C10 H10B 107.2
N4 C11 C10 115.36(13)
N4 C11 H11A 108.4
C10 C11 H11A 108.4
N4 C11 H11B 108.4
C10 C11 H11B 108.4
H11A C11 H11B 107.5
N3 C12 C13 121.08(16)
N3 C12 H12A 119.5
C13 C12 H12A 119.5
C14 C13 C12 119.38(17)
C14 C13 H13A 120.3
C12 C13 H13A 120.3
C13 C14 C15 119.48(17)
C13 C14 H14A 120.3
C15 C14 H14A 120.3
C14 C15 C16 118.69(17)
C14 C15 H15A 120.7
C16 C15 H15A 120.7
N3 C16 C15 121.58(16)
N3 C16 C17 113.48(13)
C15 C16 C17 124.89(15)
N4 C17 C16 106.96(12)
N4 C17 H17A 110.3
C16 C17 H17A 110.3
N4 C17 H17B 110.3
C16 C17 H17B 110.3
H17A C17 H17B 108.6
N4 C18 C19 111.33(12)
N4 C18 H18A 109.4
C19 C18 H18A 109.4
N4 C18 H18B 109.4
C19 C18 H18B 109.4
H18A C18 H18B 108.0
O4 C19 O3 123.95(14)
O4 C19 C18 120.04(13)
O3 C19 C18 116.00(13)
O7 Co2 O5 178.36(5)
O7 Co2 N5 93.48(5)
O5 Co2 N5 87.72(5)
O7 Co2 N7 86.39(5)
O5 Co2 N7 94.55(5)
N5 Co2 N7 98.55(5)
O7 Co2 N8 88.69(5)
O5 Co2 N8 90.09(5)
N5 Co2 N8 177.67(5)
N7 Co2 N8 82.39(5)
O7 Co2 N6 91.07(5)
O5 Co2 N6 87.96(5)
N5 Co2 N6 83.23(5)
N7 Co2 N6 176.98(5)
N8 Co2 N6 95.92(5)
C27 O5 Co2 115.33(10)
C38 O7 Co2 114.38(9)
C20 N5 C24 119.71(14)
C20 N5 Co2 125.75(11)
C24 N5 Co2 113.71(11)
C26 N6 C28 111.73(11)
C26 N6 C25 110.69(12)
C28 N6 C25 107.94(11)
C26 N6 Co2 107.70(9)
C28 N6 Co2 114.04(9)
C25 N6 Co2 104.52(9)
C31 N7 C35 119.02(13)
C31 N7 Co2 127.02(10)
C35 N7 Co2 113.15(10)
C30 N8 C36 107.28(11)
C30 N8 C37 112.37(11)
C36 N8 C37 110.53(11)
C30 N8 Co2 115.23(9)
C36 N8 Co2 104.29(9)
C37 N8 Co2 106.83(9)
N5 C20 C21 121.52(15)
N5 C20 H20A 119.2
C21 C20 H20A 119.2
C22 C21 C20 118.90(17)
C22 C21 H21A 120.6
C20 C21 H21A 120.6
C21 C22 C23 119.84(17)
C21 C22 H22A 120.1
C23 C22 H22A 120.1
C22 C23 C24 118.51(16)
C22 C23 H23A 120.7
C24 C23 H23A 120.7
N5 C24 C23 121.49(16)
N5 C24 C25 113.32(13)
C23 C24 C25 125.10(15)
N6 C25 C24 106.63(12)
N6 C25 H25A 110.4
C24 C25 H25A 110.4
N6 C25 H25B 110.4
C24 C25 H25B 110.4
H25A C25 H25B 108.6
N6 C26 C27 111.79(12)
N6 C26 H26A 109.3
C27 C26 H26A 109.3
N6 C26 H26B 109.3
C27 C26 H26B 109.3
H26A C26 H26B 107.9
O6 C27 O5 123.80(14)
O6 C27 C26 120.27(14)
O5 C27 C26 115.93(13)
N6 C28 C29 114.68(12)
N6 C28 H28A 108.6
C29 C28 H28A 108.6
N6 C28 H28B 108.6
C29 C28 H28B 108.6
H28A C28 H28B 107.6
C28 C29 C30 117.49(12)
C28 C29 H29A 107.9
C30 C29 H29A 107.9
C28 C29 H29B 107.9
C30 C29 H29B 107.9
H29A C29 H29B 107.2
N8 C30 C29 115.23(12)
N8 C30 H30A 108.5
C29 C30 H30A 108.5
N8 C30 H30B 108.5
C29 C30 H30B 108.5
H30A C30 H30B 107.5
N7 C31 C32 121.68(14)
N7 C31 H31A 119.2
C32 C31 H31A 119.2
C31 C32 C33 119.29(14)
C31 C32 H32A 120.4
C33 C32 H32A 120.4
C32 C33 C34 119.12(14)
C32 C33 H33A 120.4
C34 C33 H33A 120.4
C35 C34 C33 118.84(14)
C35 C34 H34A 120.6
C33 C34 H34A 120.6
N7 C35 C34 121.93(14)
N7 C35 C36 113.50(13)
C34 C35 C36 124.43(13)
C35 C36 N8 107.17(11)
C35 C36 H36A 110.3
N8 C36 H36A 110.3
C35 C36 H36B 110.3
N8 C36 H36B 110.3
H36A C36 H36B 108.5
N8 C37 C38 112.29(12)
N8 C37 H37A 109.1
C38 C37 H37A 109.1
N8 C37 H37B 109.1
C38 C37 H37B 109.1
H37A C37 H37B 107.9
O8 C38 O7 123.82(14)
O8 C38 C37 119.50(14)
O7 C38 C37 116.67(12)
F4 P1 F5 90.40(7)
F4 P1 F6 89.70(6)
F5 P1 F6 90.47(6)
F4 P1 F1 179.54(6)
F5 P1 F1 89.96(6)
F6 P1 F1 90.57(6)
F4 P1 F3 90.27(6)
F5 P1 F3 178.85(6)
F6 P1 F3 90.46(6)
F1 P1 F3 89.36(6)
F4 P1 F2 90.37(6)
F5 P1 F2 89.69(6)
F6 P1 F2 179.82(6)
F1 P1 F2 89.35(6)
F3 P1 F2 89.38(5)
F12 P2 F8 90.83(8)
F12 P2 F9 178.31(9)
F8 P2 F9 90.86(9)
F12 P2 F11 90.45(9)
F8 P2 F11 89.32(6)
F9 P2 F11 89.53(8)
F12 P2 F10 90.47(9)
F8 P2 F10 91.19(6)
F9 P2 F10 89.54(8)
F11 P2 F10 178.94(8)
F12 P2 F7 89.87(8)
F8 P2 F7 179.26(9)
F9 P2 F7 88.44(9)
F11 P2 F7 90.43(7)
F10 P2 F7 89.04(6)
N1S C1S C2S 174(2)

loop_
_geom_bond_atom_site_label_1
_geom_bond_atom_site_label_2
_geom_bond_distance
_geom_bond_publ_flag
Co1 O1 1.8828(11) y
Co1 O3 1.8899(11) y
Co1 N1 1.9484(13) y
Co1 N2 1.9625(12) y
Co1 N3 1.9397(13) y
Co1 N4 1.9641(13) y
O1 C8 1.2973(18) ?
O2 C8 1.2265(18) ?
O3 C19 1.3035(19) ?
O4 C19 1.2201(19) ?
N1 C1 1.3446(19) ?
N1 C5 1.353(2) ?
N2 C9 1.4957(18) ?
N2 C7 1.4985(18) ?
N2 C6 1.5019(19) ?
N3 C16 1.348(2) ?
N3 C12 1.353(2) ?
N4 C11 1.4956(19) ?
N4 C17 1.4986(19) ?
N4 C18 1.4979(19) ?
C1 C2 1.381(2) ?
C1 H1A 0.9500 ?
C2 C3 1.382(3) ?
C2 H2A 0.9500 ?
C3 C4 1.387(2) ?
C3 H3A 0.9500 ?
C4 C5 1.381(2) ?
C4 H4A 0.9500 ?
C5 C6 1.494(2) ?
C6 H6A 0.9900 ?
C6 H6B 0.9900 ?
C7 C8 1.522(2) ?
C7 H7A 0.9900 ?
C7 H7B 0.9900 ?
C9 C10 1.520(2) ?
C9 H9A 0.9900 ?
C9 H9B 0.9900 ?
C10 C11 1.529(2) ?
C10 H10A 0.9900 ?
C10 H10B 0.9900 ?
C11 H11A 0.9900 ?
C11 H11B 0.9900 ?
C12 C13 1.387(2) ?
C12 H12A 0.9500 ?
C13 C14 1.381(3) ?
C13 H13A 0.9500 ?
C14 C15 1.388(3) ?
C14 H14A 0.9500 ?
C15 C16 1.390(2) ?
C15 H15A 0.9500 ?
C16 C17 1.499(2) ?
C17 H17A 0.9900 ?
C17 H17B 0.9900 ?
C18 C19 1.524(2) ?
C18 H18A 0.9900 ?
C18 H18B 0.9900 ?
Co2 O5 1.8875(10) y
Co2 O7 1.8830(11) y
Co2 N5 1.9403(13) y
Co2 N6 1.9654(12) y
Co2 N7 1.9575(12) y
Co2 N8 1.9645(12) y
O5 C27 1.3054(18) ?
O6 C27 1.219(2) ?
O7 C38 1.2971(19) ?
O8 C38 1.2246(18) ?
N5 C20 1.347(2) ?
N5 C24 1.347(2) ?
N6 C26 1.4974(19) ?
N6 C28 1.4980(19) ?
N6 C25 1.4995(19) ?
N7 C31 1.3454(18) ?
N7 C35 1.3503(19) ?
N8 C30 1.4915(18) ?
N8 C36 1.4981(18) ?
N8 C37 1.5026(18) ?
C20 C21 1.386(2) ?
C20 H20A 0.9500 ?
C21 C22 1.380(3) ?
C21 H21A 0.9500 ?
C22 C23 1.389(3) ?
C22 H22A 0.9500 ?
C23 C24 1.391(2) ?
C23 H23A 0.9500 ?
C24 C25 1.506(2) ?
C25 H25A 0.9900 ?
C25 H25B 0.9900 ?
C26 C27 1.525(2) ?
C26 H26A 0.9900 ?
C26 H26B 0.9900 ?
C28 C29 1.529(2) ?
C28 H28A 0.9900 ?
C28 H28B 0.9900 ?
C29 C30 1.531(2) ?
C29 H29A 0.9900 ?
C29 H29B 0.9900 ?
C30 H30A 0.9900 ?
C30 H30B 0.9900 ?
C31 C32 1.382(2) ?
C31 H31A 0.9500 ?
C32 C33 1.380(2) ?
C32 H32A 0.9500 ?
C33 C34 1.390(2) ?
C33 H33A 0.9500 ?
C34 C35 1.378(2) ?
C34 H34A 0.9500 ?
C35 C36 1.492(2) ?
C36 H36A 0.9900 ?
C36 H36B 0.9900 ?
C37 C38 1.525(2) ?
C37 H37A 0.9900 ?
C37 H37B 0.9900 ?
P1 F4 1.5979(11) ?
P1 F5 1.5985(11) ?
P1 F6 1.6024(11) ?
P1 F1 1.6023(10) ?
P1 F3 1.6052(10) ?
P1 F2 1.6120(10) ?
P2 F12 1.5734(13) ?
P2 F8 1.5924(12) ?
P2 F9 1.5941(14) ?
P2 F11 1.5952(11) ?
P2 F10 1.6007(12) ?
P2 F7 1.6069(12) ?
C1S N1S 1.20(3) ?
C1S C2S 1.30(3) ?

loop_
_geom_torsion_atom_site_label_1
_geom_torsion_atom_site_label_2
_geom_torsion_atom_site_label_3
_geom_torsion_atom_site_label_4
_geom_torsion
O3 Co1 O1 C8 -53.5(19)
N3 Co1 O1 C8 171.78(10)
N1 Co1 O1 C8 73.42(10)
N2 Co1 O1 C8 -9.00(10)
N4 Co1 O1 C8 -104.89(10)
O1 Co1 O3 C19 -47.7(19)
N3 Co1 O3 C19 87.11(11)
N1 Co1 O3 C19 -174.50(10)
N2 Co1 O3 C19 -92.15(10)
N4 Co1 O3 C19 3.76(10)
O1 Co1 N1 C1 59.18(13)
O3 Co1 N1 C1 -122.05(13)
N3 Co1 N1 C1 -33.44(13)
N2 Co1 N1 C1 148.45(13)
N4 Co1 N1 C1 96.2(11)
O1 Co1 N1 C5 -111.91(10)
O3 Co1 N1 C5 66.86(10)
N3 Co1 N1 C5 155.48(10)
N2 Co1 N1 C5 -22.64(10)
N4 Co1 N1 C5 -74.9(11)
O1 Co1 N2 C9 -119.10(10)
O3 Co1 N2 C9 59.83(10)
N3 Co1 N2 C9 38.8(16)
N1 Co1 N2 C9 154.26(10)
N4 Co1 N2 C9 -27.96(10)
O1 Co1 N2 C7 6.21(9)
O3 Co1 N2 C7 -174.87(9)
N3 Co1 N2 C7 164.1(15)
N1 Co1 N2 C7 -80.43(9)
N4 Co1 N2 C7 97.34(9)
O1 Co1 N2 C6 124.02(9)
O3 Co1 N2 C6 -57.05(9)
N3 Co1 N2 C6 -78.1(15)
N1 Co1 N2 C6 37.38(9)
N4 Co1 N2 C6 -144.85(9)
O1 Co1 N3 C16 72.52(12)
O3 Co1 N3 C16 -106.39(12)
N1 Co1 N3 C16 159.45(11)
N2 Co1 N3 C16 -85.4(15)
N4 Co1 N3 C16 -18.37(11)
O1 Co1 N3 C12 -116.33(14)
O3 Co1 N3 C12 64.76(14)
N1 Co1 N3 C12 -29.40(15)
N2 Co1 N3 C12 85.8(16)
N4 Co1 N3 C12 152.78(15)
O1 Co1 N4 C11 59.21(10)
O3 Co1 N4 C11 -119.60(10)
N3 Co1 N4 C11 152.18(11)
N1 Co1 N4 C11 22.2(12)
N2 Co1 N4 C11 -29.73(11)
O1 Co1 N4 C17 -58.12(9)
O3 Co1 N4 C17 123.08(9)
N3 Co1 N4 C17 34.86(9)
N1 Co1 N4 C17 -95.1(11)
N2 Co1 N4 C17 -147.05(9)
O1 Co1 N4 C18 -176.16(9)
O3 Co1 N4 C18 5.04(9)
N3 Co1 N4 C18 -83.19(10)
N1 Co1 N4 C18 146.9(11)
N2 Co1 N4 C18 94.90(10)
C5 N1 C1 C2 -3.7(2)
Co1 N1 C1 C2 -174.38(12)
N1 C1 C2 C3 0.1(2)
C1 C2 C3 C4 2.5(2)
C2 C3 C4 C5 -1.4(2)
C1 N1 C5 C4 4.8(2)
Co1 N1 C5 C4 176.75(12)
C1 N1 C5 C6 -171.34(13)
Co1 N1 C5 C6 0.57(15)
C3 C4 C5 N1 -2.3(2)
C3 C4 C5 C6 173.47(15)
N1 C5 C6 N2 30.38(16)
C4 C5 C6 N2 -145.69(15)
C9 N2 C6 C5 -168.43(11)
C7 N2 C6 C5 69.04(14)
Co1 N2 C6 C5 -45.60(12)
C9 N2 C7 C8 124.42(13)
C6 N2 C7 C8 -116.07(13)
Co1 N2 C7 C8 -3.05(14)
Co1 O1 C8 O2 -171.62(11)
Co1 O1 C8 C7 9.16(16)
N2 C7 C8 O2 176.96(12)
N2 C7 C8 O1 -3.79(18)
C7 N2 C9 C10 -61.72(16)
C6 N2 C9 C10 176.19(12)
Co1 N2 C9 C10 60.83(15)
N2 C9 C10 C11 -30.47(19)
C17 N4 C11 C10 179.54(13)
C18 N4 C11 C10 -58.13(17)
Co1 N4 C11 C10 64.34(15)
C9 C10 C11 N4 -35.5(2)
C16 N3 C12 C13 -3.6(3)
Co1 N3 C12 C13 -174.26(14)
N3 C12 C13 C14 2.0(3)
C12 C13 C14 C15 1.5(3)
C13 C14 C15 C16 -3.4(3)
C12 N3 C16 C15 1.6(2)
Co1 N3 C16 C15 173.45(13)
C12 N3 C16 C17 -175.99(14)
Co1 N3 C16 C17 -4.20(17)
C14 C15 C16 N3 1.8(3)
C14 C15 C16 C17 179.20(17)
C11 N4 C17 C16 -165.84(13)
C18 N4 C17 C16 71.27(15)
Co1 N4 C17 C16 -44.64(13)
N3 C16 C17 N4 33.05(18)
C15 C16 C17 N4 -144.50(16)
C11 N4 C18 C19 114.02(14)
C17 N4 C18 C19 -125.39(13)
Co1 N4 C18 C19 -11.69(14)
Co1 O3 C19 O4 169.65(12)
Co1 O3 C19 C18 -11.81(16)
N4 C18 C19 O4 -165.58(13)
N4 C18 C19 O3 15.81(18)
O7 Co2 O5 C27 -51.5(17)
N5 Co2 O5 C27 85.46(11)
N7 Co2 O5 C27 -176.14(10)
N8 Co2 O5 C27 -93.77(10)
N6 Co2 O5 C27 2.16(10)
O5 Co2 O7 C38 -52.4(17)
N5 Co2 O7 C38 170.64(10)
N7 Co2 O7 C38 72.28(10)
N8 Co2 O7 C38 -10.18(10)
N6 Co2 O7 C38 -106.08(10)
O7 Co2 N5 C20 -117.75(13)
O5 Co2 N5 C20 63.37(13)
N7 Co2 N5 C20 -30.88(14)
N8 Co2 N5 C20 82.9(14)
N6 Co2 N5 C20 151.59(14)
O7 Co2 N5 C24 72.84(12)
O5 Co2 N5 C24 -106.03(12)
N7 Co2 N5 C24 159.71(11)
N8 Co2 N5 C24 -86.5(14)
N6 Co2 N5 C24 -17.82(11)
O7 Co2 N6 C26 -176.35(9)
O5 Co2 N6 C26 4.98(9)
N5 Co2 N6 C26 -82.97(10)
N7 Co2 N6 C26 150.9(9)
N8 Co2 N6 C26 94.86(9)
O7 Co2 N6 C28 59.05(10)
O5 Co2 N6 C28 -119.62(10)
N5 Co2 N6 C28 152.43(10)
N7 Co2 N6 C28 26.3(10)
N8 Co2 N6 C28 -29.74(10)
O7 Co2 N6 C25 -58.59(9)
O5 Co2 N6 C25 122.74(9)
N5 Co2 N6 C25 34.79(9)
N7 Co2 N6 C25 -91.3(10)
N8 Co2 N6 C25 -147.38(9)
O7 Co2 N7 C31 59.07(12)
O5 Co2 N7 C31 -122.29(12)
N5 Co2 N7 C31 -33.91(13)
N8 Co2 N7 C31 148.23(13)
N6 Co2 N7 C31 91.9(10)
O7 Co2 N7 C35 -110.35(10)
O5 Co2 N7 C35 68.29(10)
N5 Co2 N7 C35 156.66(10)
N8 Co2 N7 C35 -21.19(10)
N6 Co2 N7 C35 -77.6(10)
O7 Co2 N8 C30 -119.56(10)
O5 Co2 N8 C30 59.34(10)
N5 Co2 N8 C30 39.8(14)
N7 Co2 N8 C30 153.91(10)
N6 Co2 N8 C30 -28.62(10)
O7 Co2 N8 C36 123.12(9)
O5 Co2 N8 C36 -57.98(9)
N5 Co2 N8 C36 -77.5(14)
N7 Co2 N8 C36 36.59(9)
N6 Co2 N8 C36 -145.94(9)
O7 Co2 N8 C37 6.05(9)
O5 Co2 N8 C37 -175.06(9)
N5 Co2 N8 C37 165.4(13)
N7 Co2 N8 C37 -80.48(9)
N6 Co2 N8 C37 96.98(9)
C24 N5 C20 C21 -2.2(2)
Co2 N5 C20 C21 -171.04(14)
N5 C20 C21 C22 1.6(3)
C20 C21 C22 C23 -0.4(3)
C21 C22 C23 C24 -0.2(3)
C20 N5 C24 C23 1.6(2)
Co2 N5 C24 C23 171.75(14)
C20 N5 C24 C25 -175.09(14)
Co2 N5 C24 C25 -4.98(17)
C22 C23 C24 N5 -0.5(3)
C22 C23 C24 C25 175.88(18)
C26 N6 C25 C24 70.86(15)
C28 N6 C25 C24 -166.58(12)
Co2 N6 C25 C24 -44.83(13)
N5 C24 C25 N6 33.63(18)
C23 C24 C25 N6 -142.96(17)
C28 N6 C26 C27 115.70(13)
C25 N6 C26 C27 -123.98(13)
Co2 N6 C26 C27 -10.28(14)
Co2 O5 C27 O6 172.00(13)
Co2 O5 C27 C26 -8.93(16)
N6 C26 C27 O6 -167.91(14)
N6 C26 C27 O5 12.98(18)
C26 N6 C28 C29 -58.19(16)
C25 N6 C28 C29 179.89(12)
Co2 N6 C28 C29 64.23(14)
N6 C28 C29 C30 -35.32(18)
C36 N8 C30 C29 177.06(12)
C37 N8 C30 C29 -61.25(16)
Co2 N8 C30 C29 61.44(14)
C28 C29 C30 N8 -30.78(19)
C35 N7 C31 C32 -3.3(2)
Co2 N7 C31 C32 -172.13(11)
N7 C31 C32 C33 0.3(2)
C31 C32 C33 C34 1.6(2)
C32 C33 C34 C35 -0.6(2)
C31 N7 C35 C34 4.4(2)
Co2 N7 C35 C34 174.75(12)
C31 N7 C35 C36 -171.45(13)
Co2 N7 C35 C36 -1.10(15)
C33 C34 C35 N7 -2.5(2)
C33 C34 C35 C36 172.89(14)
N7 C35 C36 N8 31.48(16)
C34 C35 C36 N8 -144.25(15)
C30 N8 C36 C35 -168.29(11)
C37 N8 C36 C35 68.88(14)
Co2 N8 C36 C35 -45.61(12)
C30 N8 C37 C38 125.51(13)
C36 N8 C37 C38 -114.67(13)
Co2 N8 C37 C38 -1.80(14)
Co2 O7 C38 O8 -169.73(12)
Co2 O7 C38 C37 11.39(16)
N8 C37 C38 O8 174.96(13)
N8 C37 C38 O7 -6.12(18)
